data_7057251
loop_
_publ_author_name
'Han, Fangwai'
'Xu, Ying'
'Zhu, Rongjiao'
'Liu, Guiyan'
'Chen, Chen'
'Wang, Jianhui'

_publ_section_title
;
 Highly active NHC--Pd(ii) complexes for cross coupling of aryl chlorides
 and arylboronic acids: an investigation of the effect of remote bulky
 groups
;
_journal_issue 9
_journal_name_full 'New Journal of Chemistry'
_journal_page_first 7422
_journal_paper_doi 10.1039/C8NJ01047A
_journal_volume 42
_journal_year 2018
_chemical_formula_sum 'C62 H53 Cl2 N3 O2 Pd'
_chemical_formula_weight 1049.37
_space_group_crystal_system triclinic
_space_group_IT_number 2
_space_group_name_Hall '-P 1'
_space_group_name_H-M_alt 'P -1'
_symmetry_space_group_name_Hall '-P 1'
_symmetry_space_group_name_H-M 'P -1'
_atom_sites_solution_hydrogens geom
_audit_creation_method SHELXL-2013
_audit_update_record
;
2018-02-25 deposited with the CCDC.
2018-03-29 downloaded from the CCDC.
;
_cell_angle_alpha 92.605(2)
_cell_angle_beta 108.9860(10)
_cell_angle_gamma 107.7310(10)
_cell_formula_units_Z 2
_cell_length_a 12.6752(9)
_cell_length_b 13.2902(9)
_cell_length_c 16.9619(13)
_cell_measurement_reflns_used 3092
_cell_measurement_temperature 173(2)
_cell_measurement_theta_max 26.29
_cell_measurement_theta_min 2.56
_cell_volume 2540.2(3)
_computing_cell_refinement 'Bruker SMART'
_computing_data_collection 'Bruker SMART'
_computing_data_reduction 'Bruker SAINT'
_computing_molecular_graphics 'Bruker SHELXTL'
_computing_publication_material 'Bruker SHELXTL'
_computing_structure_refinement 'SHELXL-2013 (Sheldrick, 2013)'
_computing_structure_solution 'Bruker SHELXTL'
_diffrn_ambient_temperature 173(2)
_diffrn_measured_fraction_theta_full 0.999
_diffrn_measured_fraction_theta_max 0.990
_diffrn_measurement_device_type 'CCD area detector'
_diffrn_measurement_method 'phi and omega scans'
_diffrn_radiation_type MoK\a
_diffrn_radiation_wavelength 0.71073
_diffrn_reflns_av_R_equivalents 0.0408
_diffrn_reflns_av_unetI/netI 0.0898
_diffrn_reflns_Laue_measured_fraction_full 0.999
_diffrn_reflns_Laue_measured_fraction_max 0.990
_diffrn_reflns_limit_h_max 16
_diffrn_reflns_limit_h_min -15
_diffrn_reflns_limit_k_max 17
_diffrn_reflns_limit_k_min -13
_diffrn_reflns_limit_l_max 19
_diffrn_reflns_limit_l_min -22
_diffrn_reflns_number 19125
_diffrn_reflns_point_group_measured_fraction_full 0.999
_diffrn_reflns_point_group_measured_fraction_max 0.990
_diffrn_reflns_theta_full 25.242
_diffrn_reflns_theta_max 28.362
_diffrn_reflns_theta_min 1.630
_exptl_absorpt_coefficient_mu 0.519
_exptl_absorpt_correction_type multi-scan
_exptl_absorpt_process_details SADABS
_exptl_crystal_colour YELLOW
_exptl_crystal_density_diffrn 1.372
_exptl_crystal_density_meas ?
_exptl_crystal_description BLOCK
_exptl_crystal_F_000 1084
_exptl_crystal_size_max 0.150
_exptl_crystal_size_mid 0.140
_exptl_crystal_size_min 0.130
_exptl_transmission_factor_max 0.936
_exptl_transmission_factor_min 0.926
_refine_diff_density_max 0.619
_refine_diff_density_min -0.844
_refine_diff_density_rms 0.105
_refine_ls_extinction_method none
_refine_ls_goodness_of_fit_ref 1.028
_refine_ls_hydrogen_treatment constr
_refine_ls_matrix_type full
_refine_ls_number_parameters 633
_refine_ls_number_reflns 12580
_refine_ls_number_restraints 0
_refine_ls_restrained_S_all 1.028
_refine_ls_R_factor_all 0.0795
_refine_ls_R_factor_gt 0.0530
_refine_ls_shift/su_max 0.001
_refine_ls_shift/su_mean 0.000
_refine_ls_structure_factor_coef Fsqd
_refine_ls_weighting_details
; 
 w=1/[\s^2^(Fo^2^)+(0.0241P)^2^+1.5649P] 
 where P=(Fo^2^+2Fc^2^)/3 
;
_refine_ls_weighting_scheme calc
_refine_ls_wR_factor_gt 0.0922
_refine_ls_wR_factor_ref 0.1026
_reflns_Friedel_coverage 0.000
_reflns_number_gt 9169
_reflns_number_total 12580
_reflns_threshold_expression 'I > 2\s(I)'
_cod_data_source_file c8nj01047a2.cif
_cod_data_source_block 6
_cod_depositor_comments
;
The following automatic conversions were performed:

'_exptl_absorpt_correction_type' value 'MULTI-SCAN' changed to
'multi-scan' according to
/home/data/users/saulius/crontab/automatic-downloads/rss-feeds/RSC/lib/dictionaries/cif_core.dic
dictionary named 'cif_core.dic' version 2.4.2 from 2011-04-26.

'_exptl_crystal_density_meas' value 'NONE' was changed to '?' - the
value is perceived as not measured.

Automatic conversion script
Id: cif_fix_values 4973 2017-02-22 13:04:09Z antanas 

 Adding full bibliography for 7057250--7057253.cif.
;
_cod_database_code 7057251
_shelx_space_group_comment
; 
The symmetry employed for this shelxl refinement is uniquely defined 
by the following loop, which should always be used as a source of 
symmetry information in preference to the above space-group names. 
They are only intended as comments. 
;
_shelx_estimated_absorpt_t_min 0.926
_shelx_estimated_absorpt_t_max 0.936
_shelxl_version_number 2013-2

loop_
_space_group_symop_operation_xyz
'x, y, z'
'-x, -y, -z'

loop_
_atom_site_label
_atom_site_type_symbol
_atom_site_fract_x
_atom_site_fract_y
_atom_site_fract_z
_atom_site_U_iso_or_equiv
_atom_site_adp_type
_atom_site_occupancy
_atom_site_site_symmetry_order
_atom_site_calc_flag
_atom_site_refinement_flags_posn
_atom_site_refinement_flags_adp
Pd1 Pd 0.18348(2) 0.31853(2) 0.52429(2) 0.01361(7) Uani 1 1 d . .
Cl1 Cl 0.21346(6) 0.17961(6) 0.59492(5) 0.02104(18) Uani 1 1 d . .
Cl2 Cl 0.16602(7) 0.46149(7) 0.45473(6) 0.0257(2) Uani 1 1 d . .
N1 N 0.4283(2) 0.35514(19) 0.52303(15) 0.0115(5) Uani 1 1 d . .
N2 N 0.4287(2) 0.46306(19) 0.62072(15) 0.0127(5) Uani 1 1 d . .
N3 N -0.0006(2) 0.2519(2) 0.49137(17) 0.0193(6) Uani 1 1 d . .
C1 C 0.3556(2) 0.3818(2) 0.55688(19) 0.0124(6) Uani 1 1 d . .
C2 C 0.5457(3) 0.4211(2) 0.56420(19) 0.0140(6) Uani 1 1 d . .
H2 H 0.6124 0.4190 0.5511 0.017 Uiso 1 1 calc R U
C3 C 0.5460(3) 0.4881(2) 0.6260(2) 0.0150(6) Uani 1 1 d . .
H3 H 0.6131 0.5421 0.6655 0.018 Uiso 1 1 calc R U
C4 C 0.3906(3) 0.2677(2) 0.45563(19) 0.0132(6) Uani 1 1 d . .
C5 C 0.4545(2) 0.1984(2) 0.46318(19) 0.0148(6) Uani 1 1 d . .
H5 H 0.5226 0.2090 0.5121 0.018 Uiso 1 1 calc R U
C6 C 0.4182(2) 0.1132(2) 0.39879(19) 0.0148(7) Uani 1 1 d . .
H6 H 0.4623 0.0660 0.4042 0.018 Uiso 1 1 calc R U
C7 C 0.3190(2) 0.0955(2) 0.32679(19) 0.0128(6) Uani 1 1 d . .
C8 C 0.2545(2) 0.1654(2) 0.3217(2) 0.0156(7) Uani 1 1 d . .
H8 H 0.1846 0.1533 0.2739 0.019 Uiso 1 1 calc R U
C9 C 0.2901(2) 0.2521(2) 0.38497(19) 0.0144(6) Uani 1 1 d . .
H9 H 0.2465 0.2998 0.3798 0.017 Uiso 1 1 calc R U
C10 C 0.2745(2) 0.0013(2) 0.25311(19) 0.0122(6) Uani 1 1 d . .
C11 C 0.2932(2) 0.0421(2) 0.1734(2) 0.0133(6) Uani 1 1 d . .
C12 C 0.3228(3) 0.1486(2) 0.1628(2) 0.0169(7) Uani 1 1 d . .
H12 H 0.3336 0.2012 0.2073 0.020 Uiso 1 1 calc R U
C13 C 0.3370(3) 0.1805(3) 0.0892(2) 0.0195(7) Uani 1 1 d . .
H13 H 0.3563 0.2541 0.0837 0.023 Uiso 1 1 calc R U
C14 C 0.3234(3) 0.1061(3) 0.0236(2) 0.0202(7) Uani 1 1 d . .
H14 H 0.3335 0.1278 -0.0268 0.024 Uiso 1 1 calc R U
C15 C 0.2949(3) -0.0007(3) 0.0330(2) 0.0196(7) Uani 1 1 d . .
H15 H 0.2851 -0.0527 -0.0114 0.024 Uiso 1 1 calc R U
C16 C 0.2805(3) -0.0323(3) 0.1063(2) 0.0172(7) Uani 1 1 d . .
H16 H 0.2615 -0.1060 0.1116 0.021 Uiso 1 1 calc R U
C17 C 0.1415(3) -0.0585(2) 0.2373(2) 0.0154(7) Uani 1 1 d . .
C18 C 0.0557(3) -0.0945(3) 0.1575(2) 0.0224(7) Uani 1 1 d . .
H18 H 0.0765 -0.0785 0.1094 0.027 Uiso 1 1 calc R U
C19 C -0.0612(3) -0.1540(3) 0.1467(2) 0.0305(9) Uani 1 1 d . .
H19 H -0.1186 -0.1791 0.0913 0.037 Uiso 1 1 calc R U
C20 C -0.0940(3) -0.1768(3) 0.2153(3) 0.0301(9) Uani 1 1 d . .
H20 H -0.1734 -0.2177 0.2077 0.036 Uiso 1 1 calc R U
C21 C -0.0098(3) -0.1393(3) 0.2956(2) 0.0301(9) Uani 1 1 d . .
H21 H -0.0314 -0.1539 0.3436 0.036 Uiso 1 1 calc R U
C22 C 0.1067(3) -0.0801(3) 0.3060(2) 0.0239(8) Uani 1 1 d . .
H22 H 0.1636 -0.0539 0.3615 0.029 Uiso 1 1 calc R U
C23 C 0.3451(2) -0.0766(2) 0.27725(19) 0.0133(6) Uani 1 1 d . .
C24 C 0.2965(3) -0.1791(2) 0.2915(2) 0.0168(7) Uani 1 1 d . .
H24 H 0.2167 -0.2037 0.2890 0.020 Uiso 1 1 calc R U
C25 C 0.3632(3) -0.2468(3) 0.3095(2) 0.0199(7) Uani 1 1 d . .
H25 H 0.3279 -0.3176 0.3178 0.024 Uiso 1 1 calc R U
C26 C 0.4804(3) -0.2119(2) 0.31538(19) 0.0168(7) Uani 1 1 d . .
H26 H 0.5259 -0.2580 0.3284 0.020 Uiso 1 1 calc R U
C27 C 0.5308(3) -0.1090(2) 0.30205(19) 0.0153(7) Uani 1 1 d . .
H27 H 0.6116 -0.0840 0.3068 0.018 Uiso 1 1 calc R U
C28 C 0.4637(2) -0.0425(2) 0.28191(19) 0.0144(6) Uani 1 1 d . .
H28 H 0.4983 0.0271 0.2711 0.017 Uiso 1 1 calc R U
C29 C 0.3895(2) 0.5129(2) 0.67792(19) 0.0134(6) Uani 1 1 d . .
C30 C 0.4129(3) 0.6222(2) 0.6878(2) 0.0172(7) Uani 1 1 d . .
H30 H 0.4561 0.6654 0.6578 0.021 Uiso 1 1 calc R U
C31 C 0.3720(3) 0.6687(2) 0.7425(2) 0.0172(7) Uani 1 1 d . .
H31 H 0.3879 0.7438 0.7493 0.021 Uiso 1 1 calc R U
C32 C 0.3089(3) 0.6071(2) 0.78689(19) 0.0138(6) Uani 1 1 d . .
C33 C 0.2875(3) 0.4965(2) 0.7757(2) 0.0188(7) Uani 1 1 d . .
H33 H 0.2448 0.4528 0.8057 0.023 Uiso 1 1 calc R U
C34 C 0.3272(3) 0.4498(2) 0.7220(2) 0.0174(7) Uani 1 1 d . .
H34 H 0.3119 0.3747 0.7152 0.021 Uiso 1 1 calc R U
C35 C 0.2649(3) 0.6552(2) 0.85010(19) 0.0146(6) Uani 1 1 d . .
C36 C 0.3544(3) 0.6725(2) 0.94118(19) 0.0143(6) Uani 1 1 d . .
C37 C 0.4460(3) 0.6301(2) 0.9634(2) 0.0165(7) Uani 1 1 d . .
H37 H 0.4550 0.5875 0.9212 0.020 Uiso 1 1 calc R U
C38 C 0.5242(3) 0.6490(3) 1.0459(2) 0.0216(7) Uani 1 1 d . .
H38 H 0.5870 0.6206 1.0592 0.026 Uiso 1 1 calc R U
C39 C 0.5121(3) 0.7090(3) 1.1096(2) 0.0216(7) Uani 1 1 d . .
H39 H 0.5656 0.7217 1.1662 0.026 Uiso 1 1 calc R U
C40 C 0.4196(3) 0.7501(2) 1.0883(2) 0.0205(7) Uani 1 1 d . .
H40 H 0.4093 0.7908 1.1310 0.025 Uiso 1 1 calc R U
C41 C 0.3427(3) 0.7325(2) 1.0057(2) 0.0176(7) Uani 1 1 d . .
H41 H 0.2805 0.7618 0.9925 0.021 Uiso 1 1 calc R U
C42 C 0.2551(3) 0.7659(2) 0.8306(2) 0.0165(7) Uani 1 1 d . .
C43 C 0.3585(3) 0.8557(2) 0.8570(2) 0.0186(7) Uani 1 1 d . .
H43 H 0.4323 0.8472 0.8865 0.022 Uiso 1 1 calc R U
C44 C 0.3565(3) 0.9563(3) 0.8414(2) 0.0252(8) Uani 1 1 d . .
H44 H 0.4281 1.0158 0.8601 0.030 Uiso 1 1 calc R U
C45 C 0.2505(3) 0.9705(3) 0.7985(2) 0.0311(9) Uani 1 1 d . .
H45 H 0.2489 1.0396 0.7877 0.037 Uiso 1 1 calc R U
C46 C 0.1466(3) 0.8838(3) 0.7714(3) 0.0344(10) Uani 1 1 d . .
H46 H 0.0733 0.8931 0.7418 0.041 Uiso 1 1 calc R U
C47 C 0.1497(3) 0.7824(3) 0.7876(2) 0.0249(8) Uani 1 1 d . .
H47 H 0.0777 0.7233 0.7687 0.030 Uiso 1 1 calc R U
C48 C 0.1435(3) 0.5736(2) 0.8425(2) 0.0158(7) Uani 1 1 d . .
C49 C 0.1201(3) 0.5321(2) 0.9110(2) 0.0187(7) Uani 1 1 d . .
H49 H 0.1801 0.5553 0.9655 0.022 Uiso 1 1 calc R U
C50 C 0.0107(3) 0.4571(3) 0.9015(2) 0.0254(8) Uani 1 1 d . .
H50 H -0.0027 0.4289 0.9492 0.030 Uiso 1 1 calc R U
C51 C -0.0780(3) 0.4238(3) 0.8235(2) 0.0301(9) Uani 1 1 d . .
H51 H -0.1535 0.3744 0.8172 0.036 Uiso 1 1 calc R U
C52 C -0.0558(3) 0.4632(3) 0.7541(2) 0.0328(9) Uani 1 1 d . .
H52 H -0.1163 0.4400 0.6998 0.039 Uiso 1 1 calc R U
C53 C 0.0532(3) 0.5358(3) 0.7631(2) 0.0251(8) Uani 1 1 d . .
H53 H 0.0674 0.5606 0.7146 0.030 Uiso 1 1 calc R U
C54 C -0.0647(3) 0.3137(3) 0.4963(3) 0.0304(9) Uani 1 1 d . .
H54 H -0.0259 0.3888 0.5129 0.036 Uiso 1 1 calc R U
C55 C -0.1860(3) 0.2719(3) 0.4781(3) 0.0478(13) Uani 1 1 d . .
H55 H -0.2294 0.3176 0.4821 0.057 Uiso 1 1 calc R U
C56 C -0.2424(3) 0.1632(3) 0.4539(3) 0.0516(14) Uani 1 1 d . .
H56 H -0.3255 0.1328 0.4409 0.062 Uiso 1 1 calc R U
C57 C -0.1769(3) 0.0990(3) 0.4489(3) 0.0388(11) Uani 1 1 d . .
H57 H -0.2138 0.0237 0.4330 0.047 Uiso 1 1 calc R U
C58 C -0.0568(3) 0.1462(3) 0.4674(2) 0.0263(8) Uani 1 1 d . .
H58 H -0.0120 0.1019 0.4629 0.032 Uiso 1 1 calc R U
O1 O 0.1299(2) 0.3358(2) 0.06659(17) 0.0353(6) Uani 1 1 d . .
O2 O 0.2118(2) 0.3561(2) 0.20715(18) 0.0405(7) Uani 1 1 d . .
C59 C 0.3194(4) 0.4607(3) 0.1293(3) 0.0416(10) Uani 1 1 d . .
H59A H 0.3222 0.5327 0.1479 0.062 Uiso 1 1 calc R U
H59B H 0.3107 0.4530 0.0696 0.062 Uiso 1 1 calc R U
H59C H 0.3929 0.4498 0.1631 0.062 Uiso 1 1 calc R U
C60 C 0.2178(3) 0.3806(3) 0.1404(3) 0.0295(9) Uani 1 1 d . .
C61 C 0.0204(3) 0.2583(3) 0.0686(3) 0.0370(10) Uani 1 1 d . .
H61A H -0.0451 0.2522 0.0152 0.044 Uiso 1 1 calc R U
H61B H 0.0010 0.2857 0.1155 0.044 Uiso 1 1 calc R U
C62 C 0.0278(3) 0.1509(3) 0.0797(2) 0.0341(9) Uani 1 1 d . .
H62A H 0.0568 0.1269 0.0379 0.051 Uiso 1 1 calc R U
H62B H -0.0510 0.1007 0.0719 0.051 Uiso 1 1 calc R U
H62C H 0.0825 0.1539 0.1367 0.051 Uiso 1 1 calc R U

loop_
_atom_site_aniso_label
_atom_site_aniso_U_11
_atom_site_aniso_U_22
_atom_site_aniso_U_33
_atom_site_aniso_U_23
_atom_site_aniso_U_13
_atom_site_aniso_U_12
Pd1 0.01302(11) 0.01297(13) 0.01552(14) -0.00038(9) 0.00576(9) 0.00498(9)
Cl1 0.0162(4) 0.0192(4) 0.0299(5) 0.0080(3) 0.0092(3) 0.0072(3)
Cl2 0.0230(4) 0.0233(5) 0.0353(5) 0.0125(4) 0.0113(4) 0.0118(4)
N1 0.0134(12) 0.0124(13) 0.0105(14) -0.0005(10) 0.0062(10) 0.0050(10)
N2 0.0171(12) 0.0124(13) 0.0091(14) -0.0008(10) 0.0069(10) 0.0037(10)
N3 0.0166(13) 0.0184(15) 0.0206(16) -0.0016(12) 0.0038(11) 0.0065(11)
C1 0.0147(14) 0.0121(16) 0.0108(16) 0.0013(12) 0.0057(12) 0.0041(12)
C2 0.0145(14) 0.0158(16) 0.0135(17) 0.0027(12) 0.0065(12) 0.0058(12)
C3 0.0141(14) 0.0143(16) 0.0148(17) 0.0006(12) 0.0045(12) 0.0031(12)
C4 0.0186(15) 0.0102(15) 0.0128(17) 0.0008(12) 0.0098(12) 0.0033(12)
C5 0.0116(13) 0.0192(17) 0.0114(17) -0.0012(12) 0.0023(12) 0.0048(12)
C6 0.0170(14) 0.0155(16) 0.0143(17) -0.0014(12) 0.0057(12) 0.0092(13)
C7 0.0141(14) 0.0125(16) 0.0116(16) 0.0011(12) 0.0066(12) 0.0020(12)
C8 0.0126(14) 0.0220(18) 0.0118(17) 0.0014(13) 0.0022(12) 0.0078(13)
C9 0.0155(14) 0.0156(16) 0.0164(17) 0.0025(12) 0.0085(12) 0.0082(12)
C10 0.0111(13) 0.0121(16) 0.0129(16) -0.0012(12) 0.0044(12) 0.0037(12)
C11 0.0087(13) 0.0138(16) 0.0148(17) -0.0004(12) 0.0028(12) 0.0025(12)
C12 0.0152(14) 0.0191(18) 0.0172(18) 0.0003(13) 0.0082(13) 0.0045(13)
C13 0.0229(16) 0.0161(17) 0.0229(19) 0.0050(13) 0.0106(14) 0.0083(13)
C14 0.0191(15) 0.0256(19) 0.0194(19) 0.0068(14) 0.0099(14) 0.0086(14)
C15 0.0252(16) 0.0198(18) 0.0166(18) 0.0003(13) 0.0100(14) 0.0091(14)
C16 0.0165(15) 0.0157(17) 0.0177(18) -0.0001(13) 0.0052(13) 0.0046(13)
C17 0.0149(14) 0.0149(16) 0.0176(18) 0.0012(13) 0.0063(13) 0.0063(12)
C18 0.0176(15) 0.0239(19) 0.024(2) 0.0053(14) 0.0079(14) 0.0038(14)
C19 0.0156(16) 0.033(2) 0.033(2) 0.0020(17) 0.0004(15) 0.0047(15)
C20 0.0146(16) 0.027(2) 0.049(3) 0.0079(18) 0.0156(17) 0.0033(14)
C21 0.0284(19) 0.033(2) 0.034(2) 0.0078(17) 0.0203(17) 0.0074(16)
C22 0.0178(16) 0.030(2) 0.023(2) 0.0014(15) 0.0093(14) 0.0057(14)
C23 0.0154(14) 0.0128(16) 0.0109(16) -0.0018(12) 0.0046(12) 0.0042(12)
C24 0.0129(14) 0.0152(17) 0.0197(18) 0.0012(13) 0.0050(13) 0.0023(12)
C25 0.0177(15) 0.0172(18) 0.0190(19) 0.0032(13) 0.0013(13) 0.0035(13)
C26 0.0175(15) 0.0192(17) 0.0113(17) -0.0012(13) -0.0004(12) 0.0093(13)
C27 0.0130(14) 0.0221(18) 0.0095(16) -0.0004(12) 0.0026(12) 0.0061(13)
C28 0.0172(14) 0.0128(16) 0.0129(17) -0.0015(12) 0.0070(12) 0.0034(12)
C29 0.0159(14) 0.0131(16) 0.0094(16) -0.0035(12) 0.0028(12) 0.0052(12)
C30 0.0181(15) 0.0130(16) 0.0185(18) -0.0025(13) 0.0090(13) 0.0008(13)
C31 0.0208(15) 0.0108(16) 0.0178(18) -0.0024(12) 0.0070(13) 0.0029(13)
C32 0.0163(14) 0.0097(16) 0.0115(16) -0.0020(12) 0.0018(12) 0.0031(12)
C33 0.0229(16) 0.0161(17) 0.0178(18) 0.0002(13) 0.0105(14) 0.0040(13)
C34 0.0267(16) 0.0109(16) 0.0173(18) 0.0005(12) 0.0110(14) 0.0067(13)
C35 0.0165(14) 0.0162(17) 0.0127(17) 0.0008(12) 0.0061(12) 0.0068(13)
C36 0.0177(14) 0.0099(15) 0.0131(17) 0.0003(12) 0.0058(12) 0.0015(12)
C37 0.0201(15) 0.0116(16) 0.0196(18) 0.0015(13) 0.0100(13) 0.0047(13)
C38 0.0175(15) 0.0217(19) 0.026(2) 0.0054(14) 0.0066(14) 0.0076(14)
C39 0.0238(16) 0.0200(18) 0.0123(18) 0.0016(13) -0.0007(13) 0.0034(14)
C40 0.0280(17) 0.0174(18) 0.0128(18) -0.0041(13) 0.0074(14) 0.0041(14)
C41 0.0206(15) 0.0142(17) 0.0156(18) -0.0028(13) 0.0056(13) 0.0043(13)
C42 0.0241(16) 0.0185(17) 0.0144(17) 0.0031(13) 0.0118(13) 0.0123(14)
C43 0.0277(17) 0.0161(17) 0.0168(18) 0.0013(13) 0.0117(14) 0.0101(14)
C44 0.041(2) 0.0167(18) 0.028(2) 0.0034(14) 0.0249(17) 0.0109(16)
C45 0.054(2) 0.027(2) 0.038(2) 0.0194(17) 0.034(2) 0.0269(19)
C46 0.037(2) 0.046(3) 0.042(3) 0.0252(19) 0.0234(19) 0.031(2)
C47 0.0247(17) 0.032(2) 0.023(2) 0.0099(15) 0.0113(15) 0.0125(16)
C48 0.0187(15) 0.0161(17) 0.0134(17) 0.0000(12) 0.0073(13) 0.0055(13)
C49 0.0182(15) 0.0173(17) 0.0163(18) -0.0019(13) 0.0039(13) 0.0034(13)
C50 0.0274(18) 0.024(2) 0.025(2) 0.0050(15) 0.0143(16) 0.0037(15)
C51 0.0249(18) 0.031(2) 0.028(2) -0.0001(17) 0.0095(16) 0.0017(16)
C52 0.0207(17) 0.038(2) 0.024(2) -0.0011(17) 0.0010(15) -0.0032(16)
C53 0.0246(17) 0.027(2) 0.018(2) 0.0003(15) 0.0079(15) 0.0012(15)
C54 0.0171(16) 0.0164(18) 0.055(3) -0.0015(17) 0.0117(17) 0.0050(14)
C55 0.0187(18) 0.034(2) 0.088(4) -0.005(2) 0.016(2) 0.0113(17)
C56 0.0164(18) 0.031(2) 0.092(4) -0.008(2) 0.009(2) 0.0005(17)
C57 0.0191(17) 0.025(2) 0.056(3) -0.0084(19) -0.0019(18) 0.0035(16)
C58 0.0226(17) 0.0175(18) 0.033(2) -0.0049(15) 0.0025(15) 0.0082(14)
O1 0.0306(14) 0.0418(17) 0.0305(17) 0.0103(12) 0.0066(12) 0.0122(12)
O2 0.0563(18) 0.0347(17) 0.0286(17) 0.0048(13) 0.0121(14) 0.0160(14)
C59 0.044(2) 0.034(2) 0.041(3) 0.0075(19) 0.014(2) 0.007(2)
C60 0.032(2) 0.030(2) 0.027(2) 0.0023(17) 0.0065(17) 0.0164(17)
C61 0.0187(17) 0.045(3) 0.046(3) 0.011(2) 0.0111(17) 0.0083(17)
C62 0.0239(18) 0.042(3) 0.030(2) 0.0059(18) 0.0059(16) 0.0063(17)

loop_
_atom_type_symbol
_atom_type_description
_atom_type_scat_dispersion_real
_atom_type_scat_dispersion_imag
_atom_type_scat_source
C C 0.0033 0.0016 'International Tables Vol C Tables 4.2.6.8 and 6.1.1.4'
H H 0.0000 0.0000 'International Tables Vol C Tables 4.2.6.8 and 6.1.1.4'
N N 0.0061 0.0033 'International Tables Vol C Tables 4.2.6.8 and 6.1.1.4'
O O 0.0106 0.0060 'International Tables Vol C Tables 4.2.6.8 and 6.1.1.4'
Cl Cl 0.1484 0.1585 'International Tables Vol C Tables 4.2.6.8 and 6.1.1.4'
Pd Pd -0.9988 1.0072 'International Tables Vol C Tables 4.2.6.8 and 6.1.1.4'

loop_
_geom_angle_atom_site_label_1
_geom_angle_atom_site_label_2
_geom_angle_atom_site_label_3
_geom_angle
C1 Pd1 N3 179.04(12)
C1 Pd1 Cl1 88.07(9)
N3 Pd1 Cl1 91.79(8)
C1 Pd1 Cl2 88.35(9)
N3 Pd1 Cl2 91.79(8)
Cl1 Pd1 Cl2 176.38(3)
C1 N1 C2 111.0(2)
C1 N1 C4 124.6(2)
C2 N1 C4 124.3(2)
C1 N2 C3 111.1(2)
C1 N2 C29 123.8(2)
C3 N2 C29 125.0(2)
C54 N3 C58 118.2(3)
C54 N3 Pd1 120.6(2)
C58 N3 Pd1 121.1(2)
N2 C1 N1 104.6(2)
N2 C1 Pd1 126.4(2)
N1 C1 Pd1 129.1(2)
C3 C2 N1 106.6(2)
C3 C2 H2 126.7
N1 C2 H2 126.7
C2 C3 N2 106.6(3)
C2 C3 H3 126.7
N2 C3 H3 126.7
C5 C4 C9 120.7(3)
C5 C4 N1 119.1(3)
C9 C4 N1 120.2(2)
C4 C5 C6 119.5(3)
C4 C5 H5 120.2
C6 C5 H5 120.2
C7 C6 C5 121.6(3)
C7 C6 H6 119.2
C5 C6 H6 119.2
C6 C7 C8 117.7(3)
C6 C7 C10 123.6(2)
C8 C7 C10 118.7(3)
C9 C8 C7 121.7(3)
C9 C8 H8 119.2
C7 C8 H8 119.2
C4 C9 C8 118.8(3)
C4 C9 H9 120.6
C8 C9 H9 120.6
C11 C10 C23 106.7(2)
C11 C10 C7 111.1(2)
C23 C10 C7 110.5(2)
C11 C10 C17 111.9(2)
C23 C10 C17 109.5(2)
C7 C10 C17 107.0(2)
C12 C11 C16 116.8(3)
C12 C11 C10 124.4(3)
C16 C11 C10 118.9(3)
C11 C12 C13 121.8(3)
C11 C12 H12 119.1
C13 C12 H12 119.1
C14 C13 C12 120.6(3)
C14 C13 H13 119.7
C12 C13 H13 119.7
C13 C14 C15 118.6(3)
C13 C14 H14 120.7
C15 C14 H14 120.7
C16 C15 C14 120.7(3)
C16 C15 H15 119.6
C14 C15 H15 119.6
C15 C16 C11 121.5(3)
C15 C16 H16 119.3
C11 C16 H16 119.3
C18 C17 C22 117.8(3)
C18 C17 C10 123.2(3)
C22 C17 C10 119.0(3)
C17 C18 C19 120.9(3)
C17 C18 H18 119.6
C19 C18 H18 119.6
C20 C19 C18 120.7(3)
C20 C19 H19 119.7
C18 C19 H19 119.7
C19 C20 C21 119.1(3)
C19 C20 H20 120.4
C21 C20 H20 120.4
C20 C21 C22 119.9(3)
C20 C21 H21 120.0
C22 C21 H21 120.0
C17 C22 C21 121.5(3)
C17 C22 H22 119.2
C21 C22 H22 119.2
C24 C23 C28 118.2(3)
C24 C23 C10 123.5(3)
C28 C23 C10 118.3(3)
C23 C24 C25 120.8(3)
C23 C24 H24 119.6
C25 C24 H24 119.6
C26 C25 C24 120.6(3)
C26 C25 H25 119.7
C24 C25 H25 119.7
C25 C26 C27 119.3(3)
C25 C26 H26 120.3
C27 C26 H26 120.3
C28 C27 C26 120.2(3)
C28 C27 H27 119.9
C26 C27 H27 119.9
C27 C28 C23 120.9(3)
C27 C28 H28 119.5
C23 C28 H28 119.5
C30 C29 C34 120.6(3)
C30 C29 N2 120.2(3)
C34 C29 N2 119.2(3)
C29 C30 C31 119.2(3)
C29 C30 H30 120.4
C31 C30 H30 120.4
C32 C31 C30 121.3(3)
C32 C31 H31 119.3
C30 C31 H31 119.3
C31 C32 C33 117.9(3)
C31 C32 C35 123.2(3)
C33 C32 C35 118.8(3)
C34 C33 C32 121.4(3)
C34 C33 H33 119.3
C32 C33 H33 119.3
C33 C34 C29 119.7(3)
C33 C34 H34 120.2
C29 C34 H34 120.2
C36 C35 C48 109.8(3)
C36 C35 C32 109.9(2)
C48 C35 C32 107.3(2)
C36 C35 C42 107.6(2)
C48 C35 C42 111.7(2)
C32 C35 C42 110.6(3)
C37 C36 C41 117.4(3)
C37 C36 C35 123.7(3)
C41 C36 C35 118.8(3)
C38 C37 C36 121.2(3)
C38 C37 H37 119.4
C36 C37 H37 119.4
C37 C38 C39 120.9(3)
C37 C38 H38 119.5
C39 C38 H38 119.5
C38 C39 C40 118.3(3)
C38 C39 H39 120.8
C40 C39 H39 120.8
C41 C40 C39 120.7(3)
C41 C40 H40 119.6
C39 C40 H40 119.6
C40 C41 C36 121.4(3)
C40 C41 H41 119.3
C36 C41 H41 119.3
C47 C42 C43 116.9(3)
C47 C42 C35 124.3(3)
C43 C42 C35 118.8(3)
C44 C43 C42 121.9(3)
C44 C43 H43 119.0
C42 C43 H43 119.0
C45 C44 C43 120.0(3)
C45 C44 H44 120.0
C43 C44 H44 120.0
C44 C45 C46 119.8(3)
C44 C45 H45 120.1
C46 C45 H45 120.1
C45 C46 C47 119.8(3)
C45 C46 H46 120.1
C47 C46 H46 120.1
C42 C47 C46 121.7(3)
C42 C47 H47 119.2
C46 C47 H47 119.2
C49 C48 C53 117.3(3)
C49 C48 C35 123.0(3)
C53 C48 C35 119.6(3)
C48 C49 C50 121.4(3)
C48 C49 H49 119.3
C50 C49 H49 119.3
C51 C50 C49 120.3(3)
C51 C50 H50 119.8
C49 C50 H50 119.8
C50 C51 C52 119.1(3)
C50 C51 H51 120.5
C52 C51 H51 120.5
C53 C52 C51 120.6(3)
C53 C52 H52 119.7
C51 C52 H52 119.7
C52 C53 C48 121.2(3)
C52 C53 H53 119.4
C48 C53 H53 119.4
N3 C54 C55 122.2(3)
N3 C54 H54 118.9
C55 C54 H54 118.9
C56 C55 C54 119.0(3)
C56 C55 H55 120.5
C54 C55 H55 120.5
C55 C56 C57 119.2(3)
C55 C56 H56 120.4
C57 C56 H56 120.4
C56 C57 C58 118.7(3)
C56 C57 H57 120.7
C58 C57 H57 120.7
N3 C58 C57 122.8(3)
N3 C58 H58 118.6
C57 C58 H58 118.6
C60 O1 C61 117.5(3)
C60 C59 H59A 109.5
C60 C59 H59B 109.5
H59A C59 H59B 109.5
C60 C59 H59C 109.5
H59A C59 H59C 109.5
H59B C59 H59C 109.5
O2 C60 O1 122.7(4)
O2 C60 C59 125.7(4)
O1 C60 C59 111.7(4)
O1 C61 C62 113.7(3)
O1 C61 H61A 108.8
C62 C61 H61A 108.8
O1 C61 H61B 108.8
C62 C61 H61B 108.8
H61A C61 H61B 107.7
C61 C62 H62A 109.5
C61 C62 H62B 109.5
H62A C62 H62B 109.5
C61 C62 H62C 109.5
H62A C62 H62C 109.5
H62B C62 H62C 109.5

loop_
_geom_bond_atom_site_label_1
_geom_bond_atom_site_label_2
_geom_bond_distance
Pd1 C1 1.957(3)
Pd1 N3 2.095(2)
Pd1 Cl1 2.3066(9)
Pd1 Cl2 2.3110(9)
N1 C1 1.352(3)
N1 C2 1.394(4)
N1 C4 1.439(3)
N2 C1 1.353(4)
N2 C3 1.392(4)
N2 C29 1.444(3)
N3 C54 1.336(4)
N3 C58 1.341(4)
C2 C3 1.342(4)
C2 H2 0.9500
C3 H3 0.9500
C4 C5 1.384(4)
C4 C9 1.387(4)
C5 C6 1.389(4)
C5 H5 0.9500
C6 C7 1.386(4)
C6 H6 0.9500
C7 C8 1.401(4)
C7 C10 1.554(4)
C8 C9 1.392(4)
C8 H8 0.9500
C9 H9 0.9500
C10 C11 1.541(4)
C10 C23 1.551(4)
C10 C17 1.555(4)
C11 C12 1.386(4)
C11 C16 1.408(4)
C12 C13 1.386(5)
C12 H12 0.9500
C13 C14 1.384(4)
C13 H13 0.9500
C14 C15 1.384(4)
C14 H14 0.9500
C15 C16 1.379(5)
C15 H15 0.9500
C16 H16 0.9500
C17 C18 1.382(4)
C17 C22 1.387(5)
C18 C19 1.397(4)
C18 H18 0.9500
C19 C20 1.375(5)
C19 H19 0.9500
C20 C21 1.381(5)
C20 H20 0.9500
C21 C22 1.393(4)
C21 H21 0.9500
C22 H22 0.9500
C23 C24 1.382(4)
C23 C28 1.406(4)
C24 C25 1.391(4)
C24 H24 0.9500
C25 C26 1.382(4)
C25 H25 0.9500
C26 C27 1.386(4)
C26 H26 0.9500
C27 C28 1.384(4)
C27 H27 0.9500
C28 H28 0.9500
C29 C30 1.382(4)
C29 C34 1.387(4)
C30 C31 1.402(4)
C30 H30 0.9500
C31 C32 1.388(4)
C31 H31 0.9500
C32 C33 1.404(4)
C32 C35 1.553(4)
C33 C34 1.380(4)
C33 H33 0.9500
C34 H34 0.9500
C35 C36 1.548(4)
C35 C48 1.549(4)
C35 C42 1.556(4)
C36 C37 1.392(4)
C36 C41 1.399(4)
C37 C38 1.385(4)
C37 H37 0.9500
C38 C39 1.389(4)
C38 H38 0.9500
C39 C40 1.391(4)
C39 H39 0.9500
C40 C41 1.382(4)
C40 H40 0.9500
C41 H41 0.9500
C42 C47 1.387(4)
C42 C43 1.400(4)
C43 C44 1.382(4)
C43 H43 0.9500
C44 C45 1.378(5)
C44 H44 0.9500
C45 C46 1.380(5)
C45 H45 0.9500
C46 C47 1.396(5)
C46 H46 0.9500
C47 H47 0.9500
C48 C49 1.387(5)
C48 C53 1.401(4)
C49 C50 1.394(4)
C49 H49 0.9500
C50 C51 1.373(5)
C50 H50 0.9500
C51 C52 1.387(5)
C51 H51 0.9500
C52 C53 1.379(5)
C52 H52 0.9500
C53 H53 0.9500
C54 C55 1.385(5)
C54 H54 0.9500
C55 C56 1.376(5)
C55 H55 0.9500
C56 C57 1.376(5)
C56 H56 0.9500
C57 C58 1.378(5)
C57 H57 0.9500
C58 H58 0.9500
O1 C60 1.336(4)
O1 C61 1.467(4)
O2 C60 1.211(5)
C59 C60 1.473(5)
C59 H59A 0.9800
C59 H59B 0.9800
C59 H59C 0.9800
C61 C62 1.474(5)
C61 H61A 0.9900
C61 H61B 0.9900
C62 H62A 0.9800
C62 H62B 0.9800
C62 H62C 0.9800

loop_
_geom_torsion_atom_site_label_1
_geom_torsion_atom_site_label_2
_geom_torsion_atom_site_label_3
_geom_torsion_atom_site_label_4
_geom_torsion
C3 N2 C1 N1 0.9(3)
C29 N2 C1 N1 -176.4(3)
C3 N2 C1 Pd1 -179.8(2)
C29 N2 C1 Pd1 3.0(4)
C2 N1 C1 N2 -1.4(3)
C4 N1 C1 N2 176.3(3)
C2 N1 C1 Pd1 179.3(2)
C4 N1 C1 Pd1 -3.0(5)
C1 N1 C2 C3 1.4(4)
C4 N1 C2 C3 -176.3(3)
N1 C2 C3 N2 -0.8(3)
C1 N2 C3 C2 0.0(4)
C29 N2 C3 C2 177.2(3)
C1 N1 C4 C5 -132.9(3)
C2 N1 C4 C5 44.5(4)
C1 N1 C4 C9 45.7(4)
C2 N1 C4 C9 -136.8(3)
C9 C4 C5 C6 0.8(5)
N1 C4 C5 C6 179.5(3)
C4 C5 C6 C7 -0.1(5)
C5 C6 C7 C8 -1.4(5)
C5 C6 C7 C10 -179.8(3)
C6 C7 C8 C9 2.2(5)
C10 C7 C8 C9 -179.2(3)
C5 C4 C9 C8 0.1(5)
N1 C4 C9 C8 -178.6(3)
C7 C8 C9 C4 -1.6(5)
C6 C7 C10 C11 -110.5(3)
C8 C7 C10 C11 71.1(3)
C6 C7 C10 C23 7.8(4)
C8 C7 C10 C23 -170.7(3)
C6 C7 C10 C17 127.0(3)
C8 C7 C10 C17 -51.4(4)
C23 C10 C11 C12 -132.8(3)
C7 C10 C11 C12 -12.2(4)
C17 C10 C11 C12 107.4(3)
C23 C10 C11 C16 46.8(3)
C7 C10 C11 C16 167.4(2)
C17 C10 C11 C16 -73.0(3)
C16 C11 C12 C13 1.2(4)
C10 C11 C12 C13 -179.2(3)
C11 C12 C13 C14 -0.8(5)
C12 C13 C14 C15 0.2(4)
C13 C14 C15 C16 -0.1(4)
C14 C15 C16 C11 0.5(5)
C12 C11 C16 C15 -1.0(4)
C10 C11 C16 C15 179.3(3)
C11 C10 C17 C18 15.5(4)
C23 C10 C17 C18 -102.6(3)
C7 C10 C17 C18 137.5(3)
C11 C10 C17 C22 -166.4(3)
C23 C10 C17 C22 75.4(3)
C7 C10 C17 C22 -44.5(4)
C22 C17 C18 C19 -2.3(5)
C10 C17 C18 C19 175.7(3)
C17 C18 C19 C20 1.1(5)
C18 C19 C20 C21 0.4(5)
C19 C20 C21 C22 -0.6(5)
C18 C17 C22 C21 2.2(5)
C10 C17 C22 C21 -175.9(3)
C20 C21 C22 C17 -0.8(5)
C11 C10 C23 C24 -128.2(3)
C7 C10 C23 C24 110.8(3)
C17 C10 C23 C24 -6.9(4)
C11 C10 C23 C28 49.4(3)
C7 C10 C23 C28 -71.6(3)
C17 C10 C23 C28 170.7(3)
C28 C23 C24 C25 -0.3(5)
C10 C23 C24 C25 177.3(3)
C23 C24 C25 C26 1.5(5)
C24 C25 C26 C27 -0.9(5)
C25 C26 C27 C28 -0.9(5)
C26 C27 C28 C23 2.0(5)
C24 C23 C28 C27 -1.4(4)
C10 C23 C28 C27 -179.2(3)
C1 N2 C29 C30 -124.5(3)
C3 N2 C29 C30 58.7(4)
C1 N2 C29 C34 54.8(4)
C3 N2 C29 C34 -122.0(3)
C34 C29 C30 C31 -0.5(4)
N2 C29 C30 C31 178.8(3)
C29 C30 C31 C32 0.1(5)
C30 C31 C32 C33 0.3(5)
C30 C31 C32 C35 178.2(3)
C31 C32 C33 C34 -0.3(5)
C35 C32 C33 C34 -178.4(3)
C32 C33 C34 C29 0.0(5)
C30 C29 C34 C33 0.4(5)
N2 C29 C34 C33 -178.9(3)
C31 C32 C35 C36 -96.1(3)
C33 C32 C35 C36 81.8(3)
C31 C32 C35 C48 144.6(3)
C33 C32 C35 C48 -37.5(4)
C31 C32 C35 C42 22.5(4)
C33 C32 C35 C42 -159.5(3)
C48 C35 C36 C37 105.3(3)
C32 C35 C36 C37 -12.4(4)
C42 C35 C36 C37 -132.9(3)
C48 C35 C36 C41 -73.6(3)
C32 C35 C36 C41 168.6(3)
C42 C35 C36 C41 48.2(4)
C41 C36 C37 C38 -1.6(5)
C35 C36 C37 C38 179.4(3)
C36 C37 C38 C39 1.5(5)
C37 C38 C39 C40 -0.3(5)
C38 C39 C40 C41 -0.6(5)
C39 C40 C41 C36 0.5(5)
C37 C36 C41 C40 0.6(5)
C35 C36 C41 C40 179.7(3)
C36 C35 C42 C47 -138.9(3)
C48 C35 C42 C47 -18.3(4)
C32 C35 C42 C47 101.1(3)
C36 C35 C42 C43 41.6(4)
C48 C35 C42 C43 162.2(3)
C32 C35 C42 C43 -78.4(3)
C47 C42 C43 C44 0.1(5)
C35 C42 C43 C44 179.6(3)
C42 C43 C44 C45 -0.1(5)
C43 C44 C45 C46 0.0(5)
C44 C45 C46 C47 0.1(5)
C43 C42 C47 C46 0.0(5)
C35 C42 C47 C46 -179.5(3)
C45 C46 C47 C42 -0.1(5)
C36 C35 C48 C49 5.3(4)
C32 C35 C48 C49 124.6(3)
C42 C35 C48 C49 -114.0(3)
C36 C35 C48 C53 -172.2(3)
C32 C35 C48 C53 -52.8(4)
C42 C35 C48 C53 68.5(3)
C53 C48 C49 C50 -1.1(5)
C35 C48 C49 C50 -178.6(3)
C48 C49 C50 C51 -1.1(5)
C49 C50 C51 C52 2.0(5)
C50 C51 C52 C53 -0.7(6)
C51 C52 C53 C48 -1.5(6)
C49 C48 C53 C52 2.4(5)
C35 C48 C53 C52 180.0(3)
C58 N3 C54 C55 0.4(6)
Pd1 N3 C54 C55 -177.6(3)
N3 C54 C55 C56 -0.1(7)
C54 C55 C56 C57 0.3(8)
C55 C56 C57 C58 -0.7(7)
C54 N3 C58 C57 -0.9(6)
Pd1 N3 C58 C57 177.0(3)
C56 C57 C58 N3 1.1(7)
C61 O1 C60 O2 3.2(5)
C61 O1 C60 C59 -177.0(3)
C60 O1 C61 C62 -79.4(4)
